data_1557948
loop_
_publ_author_name
'Arletti, R.'
'Vezzalini, G.'
'Quartieri, S.'
'Camara, F.'
'Alvaro, M.'

_publ_section_title
;
 A new framework topology in the dehydrated form of zeolite levyne
;
_journal_name_full 'American Mineralogist'
_journal_page_first 2063
_journal_page_last 2074
_journal_paper_doi 10.2138/am.2013.4583
_journal_volume 98
_journal_year 2013
_chemical_formula_sum 'Al20 Ca7.8 H103 K1.1 Na2.2 O159.5 Si34.2'
_chemical_name_common (Ca7.8Na2.2K1.1)(Al20Si34.2O108)51.5H2O
_chemical_name_mineral 'levyne single crystal data'
_space_group_IT_number 166
_space_group_name_Hall '-R 3 2"'
_space_group_name_H-M_alt 'R -3 m :H'
_cell_angle_alpha 90
_cell_angle_beta 90
_cell_angle_gamma 120
_cell_formula_units_Z 1
_cell_length_a 13.421(3)
_cell_length_b 13.421(3)
_cell_length_c 22.762(12)
_cell_volume 3551(2)
_diffrn_ambient_pressure 100
_diffrn_ambient_temperature 298
_cod_data_source_file levyne-RT.cif
_cod_data_source_block levyne-RT-SC
_cod_original_sg_symbol_H-M 'R -3 m'
_cod_original_formula_sum 'Ca7.8 Na2.2 K1.1 Al20 Si34.2 O159.5 H103'
_cod_database_code 1557948

loop_
_space_group_symop_id
_space_group_symop_operation_xyz
1 x,y,z
2 -x,-y,-z
3 -y,x-y,z
4 y,-x+y,-z
5 -x+y,-x,z
6 x-y,x,-z
7 y,x,-z
8 -y,-x,z
9 x-y,-y,-z
10 -x+y,y,z
11 -x,-x+y,-z
12 x,x-y,z
13 x+2/3,y+1/3,z+1/3
14 -x+2/3,-y+1/3,-z+1/3
15 -y+2/3,x-y+1/3,z+1/3
16 y+2/3,-x+y+1/3,-z+1/3
17 -x+y+2/3,-x+1/3,z+1/3
18 x-y+2/3,x+1/3,-z+1/3
19 y+2/3,x+1/3,-z+1/3
20 -y+2/3,-x+1/3,z+1/3
21 x-y+2/3,-y+1/3,-z+1/3
22 -x+y+2/3,y+1/3,z+1/3
23 -x+2/3,-x+y+1/3,-z+1/3
24 x+2/3,x-y+1/3,z+1/3
25 x+1/3,y+2/3,z+2/3
26 -x+1/3,-y+2/3,-z+2/3
27 -y+1/3,x-y+2/3,z+2/3
28 y+1/3,-x+y+2/3,-z+2/3
29 -x+y+1/3,-x+2/3,z+2/3
30 x-y+1/3,x+2/3,-z+2/3
31 y+1/3,x+2/3,-z+2/3
32 -y+1/3,-x+2/3,z+2/3
33 x-y+1/3,-y+2/3,-z+2/3
34 -x+y+1/3,y+2/3,z+2/3
35 -x+1/3,-x+y+2/3,-z+2/3
36 x+1/3,x-y+2/3,z+2/3

loop_
_atom_site_label
_atom_site_occupancy
_atom_site_fract_x
_atom_site_fract_y
_atom_site_fract_z
_atom_site_adp_type
_atom_site_U_iso_or_equiv
_atom_site_type_symbol
T1Si 0.6300 0.0002(2) 0.2304(2) 0.07030(10) Uiso 0.0120(8) Si
T1Al 0.3700 0.0002(2) 0.2304(2) 0.07030(10) Uiso 0.0120(8) Al
T2Si 0.6300 0.2393(2) 0.000000 0.500000 Uiso 0.0091(9) Si
T2Al 0.3700 0.2393(2) 0.000000 0.500000 Uiso 0.0091(8) Al
O1 1.0 0.0367(4) 0.3496(8) 0.1079(3) Uiso 0.024(2) O
O2 1.0 0.0898(3) -0.0898(3) 0.0849(4) Uiso 0.018(2) O
O3 1.0 0.1277(4) -0.1277(4) -0.0919(4) Uiso 0.025(3) O
O4 1.0 0.2614(7) 0.000000 0.000000 Uiso 0.028(2) O
O5 1.0 0.2246(4) -0.2246(4) 0.1810(4) Uiso 0.021(2) O
C1 0.99(2) 0.000000 0.000000 0.1406(3) Uiso 0.030(2) Ca
C2 0.07(2) 0.000000 0.000000 0.288(4) Uiso 0.03(3) Ca
C3 0.32(4) 0.000000 0.000000 0.399(2) Uiso 0.15(3) K
C5 0.67(6) 0.000000 0.000000 0.500000 Uiso 0.040(12) Na
W1 1.0 0.1510(10) 0.0757(5) 0.2118(6) Uiso 0.055(3) O
W2 1.0 0.1260(10) 0.251(2) 0.2860(10) Uiso 0.03(3) O
W3 0.19(1) 0.170(3) 0.115(2) 0.3430(10) Uiso 0.03(3) O
W4 0.17(2) 0.212(2) 0.424(5) 0.287(3) Uiso 0.03(3) O
